data_2215355
loop_
_publ_author_name
'Juan Mo'
'Heng-Yu Qian'
'Xiang-Dang Du'
'Wen Chen'

_publ_section_title
;Bis[\m-bis(diphenylphosphino)amine-\k^2^<i>P</i>:<i>P</i>']bis[(1,10-phenanthroline-\k^2^<i>N</i>,<i>N</i>')copper(I)]
 bis(tetrafluoridoborate) dichloromethane solvate
;
_journal_coeditor_code BI2209
_journal_issue 10
_journal_name_full 'Acta Crystallographica Section E'
_journal_page_first m2449
_journal_page_last m2449
_journal_paper_doi 10.1107/S1600536807037567
_journal_volume 63
_journal_year 2007
_chemical_formula_iupac '[Cu2 (C25 H21 N1 P2)2 (C12 H8 N2)2] (B F4)2, CH2 Cl2'
_chemical_formula_moiety 'C72 H56 Cu2 N6 P4 2+ , 2B F4 - , C H2 Cl2'
_chemical_formula_sum 'C73 H58 B2 Cl2 Cu2 F8 N6 P4'
_chemical_formula_weight 1514.76
_chemical_name_systematic
;
Bis[\m-bis(diphenylphosphino)amine-\k^2^<i>P</i>:<i>P</i>']bis[(1,10-\
phenanthroline-\k^2^<i>N</i>,<i>N</i>')copper(I)]
bis(tetrafluoridoborate) dichloromethane solvate
;
_space_group_IT_number 60
_symmetry_cell_setting orthorhombic
_symmetry_space_group_name_Hall '-P 2n 2ab'
_symmetry_space_group_name_H-M 'P b c n'
_atom_sites_solution_hydrogens geom
_atom_sites_solution_primary direct
_atom_sites_solution_secondary difmap
_audit_creation_method SHELXL97
_cell_angle_alpha 90.00
_cell_angle_beta 90.00
_cell_angle_gamma 90.00
_cell_formula_units_Z 4
_cell_length_a 19.8730(15)
_cell_length_b 17.4039(13)
_cell_length_c 21.0008(16)
_cell_measurement_reflns_used 9095
_cell_measurement_temperature 294(2)
_cell_measurement_theta_max 25.51
_cell_measurement_theta_min 2.34
_cell_volume 7263.5(9)
_computing_cell_refinement 'SAINT (Bruker, 1997)'
_computing_data_collection 'SMART (Bruker, 1997)'
_computing_data_reduction SAINT
_computing_molecular_graphics 'SHELXTL (Bruker, 1997)'
_computing_publication_material SHELXTL
_computing_structure_refinement 'SHELXL97 (Sheldrick, 1997)'
_computing_structure_solution 'SHELXS97 (Sheldrick, 1997)'
_diffrn_ambient_temperature 294(2)
_diffrn_measured_fraction_theta_full 0.992
_diffrn_measured_fraction_theta_max 0.992
_diffrn_measurement_device_type 'Bruker SMART CCD area-detector'
_diffrn_measurement_method '\f and \w'
_diffrn_radiation_monochromator graphite
_diffrn_radiation_source 'fine-focus sealed tube'
_diffrn_radiation_type MoK\a
_diffrn_radiation_wavelength 0.71073
_diffrn_reflns_av_R_equivalents 0.0455
_diffrn_reflns_av_sigmaI/netI 0.0340
_diffrn_reflns_limit_h_max 23
_diffrn_reflns_limit_h_min -23
_diffrn_reflns_limit_k_max 17
_diffrn_reflns_limit_k_min -20
_diffrn_reflns_limit_l_max 20
_diffrn_reflns_limit_l_min -24
_diffrn_reflns_number 34870
_diffrn_reflns_theta_full 25.01
_diffrn_reflns_theta_max 25.01
_diffrn_reflns_theta_min 1.83
_diffrn_standards_number 0
_exptl_absorpt_coefficient_mu 0.814
_exptl_absorpt_correction_T_max 0.919
_exptl_absorpt_correction_T_min 0.833
_exptl_absorpt_correction_type multi-scan
_exptl_absorpt_process_details '(SADABS; Sheldrick, 2003)'
_exptl_crystal_colour yellow
_exptl_crystal_density_diffrn 1.385
_exptl_crystal_density_method 'not measured'
_exptl_crystal_description block
_exptl_crystal_F_000 3088
_exptl_crystal_size_max 0.26
_exptl_crystal_size_mid 0.18
_exptl_crystal_size_min 0.10
_refine_diff_density_max 0.962
_refine_diff_density_min -0.295
_refine_ls_extinction_method none
_refine_ls_goodness_of_fit_ref 1.011
_refine_ls_hydrogen_treatment constr
_refine_ls_matrix_type full
_refine_ls_number_parameters 478
_refine_ls_number_reflns 6356
_refine_ls_number_restraints 93
_refine_ls_restrained_S_all 1.055
_refine_ls_R_factor_all 0.0874
_refine_ls_R_factor_gt 0.0489
_refine_ls_shift/su_max 0.001
_refine_ls_shift/su_mean 0.000
_refine_ls_structure_factor_coef Fsqd
_refine_ls_weighting_details 'calc w = 1/[\s^2^(Fo^2^)+(0.1181P)^2^+8.285P] where P=(Fo^2^+2Fc^2^)/3'
_refine_ls_weighting_scheme calc
_refine_ls_wR_factor_gt 0.1356
_refine_ls_wR_factor_ref 0.1945
_reflns_number_gt 4243
_reflns_number_total 6356
_reflns_threshold_expression I>2\s(I)
_cod_data_source_file bi2209.cif
_cod_data_source_block I
_cod_database_code 2215355
_cod_database_fobs_code 2215355

loop_
_symmetry_equiv_pos_as_xyz
'x, y, z'
'-x+1/2, -y+1/2, z+1/2'
'-x, y, -z+1/2'
'x+1/2, -y+1/2, -z'
'-x, -y, -z'
'x-1/2, y-1/2, -z-1/2'
'x, -y, z-1/2'
'-x-1/2, y-1/2, z'

loop_
_atom_site_type_symbol
_atom_site_label
_atom_site_fract_x
_atom_site_fract_y
_atom_site_fract_z
_atom_site_U_iso_or_equiv
_atom_site_adp_type
_atom_site_calc_flag
_atom_site_refinement_flags
_atom_site_occupancy
_atom_site_disorder_assembly
_atom_site_disorder_group
Cu Cu1 0.02403(3) 0.72312(3) 0.33303(2) 0.0378(2) Uani d . 1 . .
P P1 0.10615(5) 0.64958(6) 0.28923(5) 0.0348(3) Uani d . 1 . .
P P2 -0.08734(6) 0.71415(6) 0.34225(5) 0.0333(3) Uani d . 1 . .
N N2 0.0610(2) 0.7281(2) 0.42839(17) 0.0428(9) Uani d . 1 . .
N N3 0.07362(19) 0.8288(2) 0.33142(17) 0.0410(9) Uani d . 1 . .
C C1 0.1811(2) 0.6657(3) 0.3371(2) 0.0381(10) Uani d . 1 . .
C C2 0.1936(3) 0.6201(3) 0.3902(2) 0.0523(12) Uani d . 1 . .
H H2 0.1665 0.5775 0.3980 0.063 Uiso calc R 1 . .
C C3 0.2450(3) 0.6370(4) 0.4311(3) 0.0688(16) Uani d . 1 . .
H H3 0.2527 0.6055 0.4662 0.083 Uiso calc R 1 . .
C C4 0.2851(4) 0.6993(4) 0.4213(3) 0.084(2) Uani d . 1 . .
H H4 0.3196 0.7108 0.4495 0.101 Uiso calc R 1 . .
C C5 0.2737(3) 0.7454(4) 0.3686(3) 0.0790(19) Uani d . 1 . .
H H5 0.3013 0.7876 0.3611 0.095 Uiso calc R 1 . .
C C6 0.2215(3) 0.7291(3) 0.3270(3) 0.0553(13) Uani d . 1 . .
H H6 0.2137 0.7609 0.2922 0.066 Uiso calc R 1 . .
C C7 0.1003(2) 0.5451(3) 0.2906(2) 0.0424(11) Uani d . 1 . .
C C8 0.1512(3) 0.4987(3) 0.2659(3) 0.0644(15) Uani d . 1 . .
H H8 0.1893 0.5210 0.2479 0.077 Uiso calc R 1 . .
C C9 0.1450(4) 0.4195(4) 0.2682(3) 0.083(2) Uani d . 1 . .
H H9 0.1789 0.3886 0.2515 0.100 Uiso calc R 1 . .
C C10 0.0898(5) 0.3868(4) 0.2948(4) 0.088(2) Uani d . 1 . .
H H10 0.0858 0.3336 0.2958 0.106 Uiso calc R 1 . .
C C11 0.0402(4) 0.4314(4) 0.3200(4) 0.080(2) Uani d . 1 . .
H H11 0.0028 0.4084 0.3385 0.096 Uiso calc R 1 . .
C C12 0.0453(3) 0.5111(3) 0.3183(3) 0.0554(13) Uani d . 1 . .
H H12 0.0115 0.5413 0.3359 0.067 Uiso calc R 1 . .
N N1 -0.13374(19) 0.6728(2) 0.28423(17) 0.0402(9) Uani d . 1 . .
C C13 -0.1069(2) 0.6535(3) 0.4112(2) 0.0401(10) Uani d . 1 . .
C C14 -0.1192(3) 0.5761(3) 0.4043(3) 0.0598(14) Uani d . 1 . .
H H14 -0.1212 0.5540 0.3641 0.072 Uiso calc R 1 . .
C C15 -0.1285(4) 0.5311(4) 0.4590(4) 0.085(2) Uani d . 1 . .
H H15 -0.1377 0.4789 0.4549 0.102 Uiso calc R 1 . .
C C16 -0.1244(4) 0.5631(4) 0.5182(3) 0.087(2) Uani d . 1 . .
H H16 -0.1304 0.5327 0.5541 0.104 Uiso calc R 1 . .
C C17 -0.1116(3) 0.6393(4) 0.5247(3) 0.0733(17) Uani d . 1 . .
H H17 -0.1082 0.6609 0.5651 0.088 Uiso calc R 1 . .
C C18 -0.1037(3) 0.6842(3) 0.4720(2) 0.0558(13) Uani d . 1 . .
H H18 -0.0959 0.7365 0.4770 0.067 Uiso calc R 1 . .
C C19 -0.1318(2) 0.8025(3) 0.3631(2) 0.0379(10) Uani d . 1 . .
C C20 -0.2006(3) 0.8095(3) 0.3566(3) 0.0542(13) Uani d . 1 . .
H H20 -0.2255 0.7681 0.3415 0.065 Uiso calc R 1 . .
C C21 -0.2330(3) 0.8772(3) 0.3720(3) 0.0657(15) Uani d . 1 . .
H H21 -0.2795 0.8812 0.3675 0.079 Uiso calc R 1 . .
C C22 -0.1963(3) 0.9387(3) 0.3940(3) 0.0690(16) Uani d . 1 . .
H H22 -0.2178 0.9846 0.4037 0.083 Uiso calc R 1 . .
C C23 -0.1283(3) 0.9323(3) 0.4016(3) 0.0708(17) Uani d . 1 . .
H H23 -0.1035 0.9738 0.4168 0.085 Uiso calc R 1 . .
C C24 -0.0962(3) 0.8639(3) 0.3866(3) 0.0537(13) Uani d . 1 . .
H H24 -0.0499 0.8595 0.3924 0.064 Uiso calc R 1 . .
C C25 0.0563(3) 0.6769(3) 0.4752(2) 0.0530(12) Uani d . 1 . .
H H25 0.0308 0.6328 0.4686 0.064 Uiso calc R 1 . .
C C26 0.0880(3) 0.6868(4) 0.5337(3) 0.0669(16) Uani d . 1 . .
H H26 0.0825 0.6505 0.5658 0.080 Uiso calc R 1 . .
C C27 0.1265(4) 0.7492(4) 0.5435(3) 0.0778(19) Uani d . 1 . .
H H27 0.1476 0.7559 0.5826 0.093 Uiso calc R 1 . .
C C28 0.1353(3) 0.8041(3) 0.4956(3) 0.0648(15) Uani d . 1 . .
C C29 0.1773(4) 0.8697(4) 0.5002(3) 0.088(2) Uani d . 1 . .
H H29 0.2003 0.8787 0.5380 0.106 Uiso calc R 1 . .
C C30 0.1850(4) 0.9189(4) 0.4521(4) 0.091(2) Uani d . 1 . .
H H30 0.2133 0.9609 0.4569 0.109 Uiso calc R 1 . .
C C31 0.1503(3) 0.9080(3) 0.3931(3) 0.0663(15) Uani d . 1 . .
C C32 0.1572(4) 0.9563(4) 0.3403(3) 0.0786(19) Uani d . 1 . .
H H32 0.1848 0.9994 0.3428 0.094 Uiso calc R 1 . .
C C33 0.1238(3) 0.9406(3) 0.2854(3) 0.0710(17) Uani d . 1 . .
H H33 0.1282 0.9725 0.2501 0.085 Uiso calc R 1 . .
C C34 0.0835(3) 0.8769(3) 0.2829(3) 0.0526(12) Uani d . 1 . .
H H34 0.0615 0.8664 0.2448 0.063 Uiso calc R 1 . .
C C35 0.1080(2) 0.8435(3) 0.3865(2) 0.0453(11) Uani d . 1 . .
C C36 0.1003(3) 0.7908(3) 0.4380(2) 0.0452(11) Uani d . 1 . .
B B1 0.1709(3) 0.1415(3) 0.2016(3) 0.0675(19) Uani d D 1 . .
F F1 0.1630(2) 0.2187(2) 0.2035(2) 0.0981(13) Uani d DU 1 A .
F F2 0.1308(7) 0.1095(8) 0.1551(7) 0.106(6) Uani d PDU 0.50 A 1
F F3 0.2349(5) 0.1189(8) 0.1952(6) 0.124(6) Uani d PDU 0.50 A 1
F F4 0.1463(7) 0.1148(7) 0.2595(5) 0.132(5) Uani d PDU 0.50 A 1
F F4' 0.1836(6) 0.1066(6) 0.2591(4) 0.106(4) Uani d PDU 0.50 A 2
F F3' 0.2306(4) 0.1295(6) 0.1665(5) 0.079(3) Uani d PD 0.50 A 2
F F2' 0.1202(7) 0.1039(9) 0.1708(8) 0.116(7) Uani d PD 0.50 A 2
C C38 0.9690(8) 0.1159(5) 0.1366(5) 0.101(5) Uani d PD 0.50 . .
H H38A 0.9298 0.1019 0.1615 0.122 Uiso calc PR 0.50 . .
H H38B 1.0087 0.0972 0.1587 0.122 Uiso calc PR 0.50 . .
Cl Cl1 0.9641(3) 0.0732(5) 0.0619(3) 0.163(2) Uani d PDU 0.50 . .
Cl Cl2 0.9731(2) 0.2138(2) 0.1298(4) 0.139(2) Uani d PDU 0.50 . .

loop_
_atom_site_aniso_label
_atom_site_aniso_U_11
_atom_site_aniso_U_22
_atom_site_aniso_U_33
_atom_site_aniso_U_12
_atom_site_aniso_U_13
_atom_site_aniso_U_23
Cu1 0.0379(3) 0.0375(4) 0.0380(3) -0.0015(2) 0.0012(2) -0.0012(2)
P1 0.0355(6) 0.0346(6) 0.0343(6) 0.0007(5) 0.0006(5) 0.0041(5)
P2 0.0365(6) 0.0327(6) 0.0308(6) -0.0001(5) 0.0019(4) -0.0031(4)
N2 0.042(2) 0.051(2) 0.0350(19) 0.0004(19) 0.0016(17) -0.0008(17)
N3 0.044(2) 0.037(2) 0.042(2) -0.0030(17) 0.0016(16) -0.0014(17)
C1 0.034(2) 0.039(2) 0.041(2) 0.0019(19) 0.0031(18) -0.0007(19)
C2 0.055(3) 0.049(3) 0.053(3) 0.000(2) -0.009(2) 0.009(2)
C3 0.075(4) 0.071(4) 0.060(3) 0.010(3) -0.027(3) 0.008(3)
C4 0.071(4) 0.104(5) 0.078(4) -0.011(4) -0.031(3) -0.003(4)
C5 0.067(4) 0.090(5) 0.080(4) -0.033(4) -0.016(3) 0.005(4)
C6 0.046(3) 0.064(4) 0.056(3) -0.007(3) -0.003(2) 0.005(3)
C7 0.055(3) 0.033(2) 0.038(2) 0.000(2) -0.009(2) 0.0076(19)
C8 0.077(4) 0.050(3) 0.066(3) 0.014(3) 0.008(3) 0.009(3)
C9 0.127(6) 0.052(4) 0.071(4) 0.023(4) -0.001(4) 0.004(3)
C10 0.141(7) 0.043(4) 0.080(5) -0.011(4) -0.035(5) 0.012(3)
C11 0.092(5) 0.062(4) 0.086(5) -0.031(4) -0.025(4) 0.027(4)
C12 0.058(3) 0.051(3) 0.057(3) -0.011(3) -0.008(3) 0.012(3)
N1 0.044(2) 0.041(2) 0.0348(19) -0.0029(17) 0.0031(16) -0.0101(16)
C13 0.034(2) 0.041(3) 0.045(3) 0.0016(19) 0.0036(19) 0.006(2)
C14 0.072(4) 0.043(3) 0.064(3) -0.007(3) -0.003(3) 0.005(3)
C15 0.100(5) 0.049(4) 0.105(6) -0.012(3) -0.005(4) 0.030(4)
C16 0.103(5) 0.091(5) 0.066(4) -0.003(4) 0.008(4) 0.041(4)
C17 0.090(5) 0.083(5) 0.047(3) 0.006(4) 0.016(3) 0.015(3)
C18 0.070(3) 0.056(3) 0.042(3) 0.007(3) 0.009(2) 0.006(2)
C19 0.046(3) 0.035(2) 0.032(2) 0.001(2) 0.0057(19) 0.0000(18)
C20 0.055(3) 0.046(3) 0.062(3) 0.003(2) 0.002(3) -0.011(3)
C21 0.056(3) 0.070(4) 0.071(4) 0.021(3) 0.006(3) -0.007(3)
C22 0.085(5) 0.045(3) 0.077(4) 0.019(3) 0.010(3) -0.008(3)
C23 0.079(4) 0.046(3) 0.088(4) -0.005(3) 0.009(3) -0.024(3)
C24 0.052(3) 0.046(3) 0.063(3) -0.003(2) 0.004(2) -0.014(2)
C25 0.053(3) 0.059(3) 0.047(3) 0.009(3) 0.004(2) 0.007(2)
C26 0.086(4) 0.071(4) 0.044(3) 0.011(3) -0.002(3) 0.002(3)
C27 0.103(5) 0.088(5) 0.042(3) 0.020(4) -0.016(3) -0.009(3)
C28 0.075(4) 0.064(4) 0.056(3) 0.007(3) -0.017(3) -0.019(3)
C29 0.112(6) 0.075(4) 0.077(4) -0.008(4) -0.044(4) -0.021(4)
C30 0.105(6) 0.066(4) 0.101(5) -0.030(4) -0.034(4) -0.016(4)
C31 0.073(4) 0.054(3) 0.072(4) -0.012(3) -0.009(3) -0.011(3)
C32 0.096(5) 0.051(4) 0.088(5) -0.026(3) 0.001(4) -0.003(3)
C33 0.083(4) 0.050(3) 0.079(4) -0.016(3) 0.002(3) 0.010(3)
C34 0.060(3) 0.045(3) 0.053(3) -0.002(2) 0.005(2) -0.001(2)
C35 0.045(3) 0.040(3) 0.051(3) -0.002(2) -0.001(2) -0.010(2)
C36 0.054(3) 0.044(3) 0.038(2) 0.004(2) -0.002(2) -0.008(2)
B1 0.068(5) 0.064(5) 0.071(5) -0.015(4) -0.010(4) 0.015(4)
F1 0.112(3) 0.073(3) 0.110(3) -0.003(2) -0.003(2) 0.004(2)
F2 0.090(8) 0.116(9) 0.113(8) -0.001(6) -0.029(6) -0.023(6)
F3 0.086(7) 0.134(8) 0.151(10) 0.002(6) -0.035(6) -0.025(7)
F4 0.156(9) 0.128(8) 0.113(7) -0.030(7) 0.039(7) 0.033(6)
F4' 0.129(7) 0.097(6) 0.091(6) -0.035(6) -0.028(5) 0.033(5)
F3' 0.046(5) 0.091(6) 0.100(7) -0.016(4) -0.012(4) -0.006(5)
F2' 0.064(7) 0.144(13) 0.139(12) -0.038(7) -0.028(7) -0.034(9)
C38 0.090(11) 0.079(10) 0.135(14) -0.024(8) -0.022(9) 0.037(10)
Cl1 0.129(4) 0.217(6) 0.143(4) -0.018(4) -0.006(3) -0.062(4)
Cl2 0.101(3) 0.079(3) 0.238(6) 0.010(2) 0.051(3) 0.018(3)

loop_
_atom_type_symbol
_atom_type_description
_atom_type_scat_dispersion_real
_atom_type_scat_dispersion_imag
_atom_type_scat_source
C C 0.0033 0.0016 'International Tables Vol C Tables 4.2.6.8 and 6.1.1.4'
H H 0.0000 0.0000 'International Tables Vol C Tables 4.2.6.8 and 6.1.1.4'
B B 0.0013 0.0007 'International Tables Vol C Tables 4.2.6.8 and 6.1.1.4'
N N 0.0061 0.0033 'International Tables Vol C Tables 4.2.6.8 and 6.1.1.4'
F F 0.0171 0.0103 'International Tables Vol C Tables 4.2.6.8 and 6.1.1.4'
Cl Cl 0.1484 0.1585 'International Tables Vol C Tables 4.2.6.8 and 6.1.1.4'
P P 0.1023 0.0942 'International Tables Vol C Tables 4.2.6.8 and 6.1.1.4'
Cu Cu 0.3201 1.2651 'International Tables Vol C Tables 4.2.6.8 and 6.1.1.4'

loop_
_geom_angle_atom_site_label_1
_geom_angle_atom_site_label_2
_geom_angle_atom_site_label_3
_geom_angle_site_symmetry_1
_geom_angle
_geom_angle_publ_flag
P1 Cu1 N2 . 98.96(11) yes
P1 Cu1 N3 . 98.69(11) yes
P1 Cu1 P2 . 135.28(5) yes
P2 Cu1 N2 . 105.24(11) yes
P2 Cu1 N3 . 122.16(11) yes
N2 Cu1 N3 . 79.47(15) yes
N1 P1 C1 3 101.66(19) ?
N1 P1 C7 3 105.9(2) ?
C1 P1 C7 . 101.4(2) ?
N1 P1 Cu1 3 117.99(14) ?
C1 P1 Cu1 . 106.13(14) ?
C7 P1 Cu1 . 120.71(17) ?
N1 P2 C19 . 105.5(2) ?
N1 P2 C13 . 102.1(2) ?
C19 P2 C13 . 101.1(2) ?
N1 P2 Cu1 . 120.64(14) ?
C19 P2 Cu1 . 116.27(15) ?
C13 P2 Cu1 . 108.62(15) ?
C25 N2 C36 . 117.9(4) ?
C25 N2 Cu1 . 130.0(3) ?
C36 N2 Cu1 . 111.7(3) ?
C34 N3 C35 . 117.1(4) ?
C34 N3 Cu1 . 129.4(3) ?
C35 N3 Cu1 . 112.8(3) ?
C6 C1 C2 . 118.3(4) ?
C6 C1 P1 . 121.1(4) ?
C2 C1 P1 . 120.0(4) ?
C3 C2 C1 . 121.0(5) ?
C3 C2 H2 . 119.5 ?
C1 C2 H2 . 119.5 ?
C4 C3 C2 . 120.8(6) ?
C4 C3 H3 . 119.6 ?
C2 C3 H3 . 119.6 ?
C3 C4 C5 . 119.2(6) ?
C3 C4 H4 . 120.4 ?
C5 C4 H4 . 120.4 ?
C4 C5 C6 . 120.4(6) ?
C4 C5 H5 . 119.8 ?
C6 C5 H5 . 119.8 ?
C1 C6 C5 . 120.3(5) ?
C1 C6 H6 . 119.9 ?
C5 C6 H6 . 119.9 ?
C12 C7 C8 . 119.1(5) ?
C12 C7 P1 . 119.2(4) ?
C8 C7 P1 . 121.7(4) ?
C9 C8 C7 . 119.9(6) ?
C9 C8 H8 . 120.0 ?
C7 C8 H8 . 120.0 ?
C10 C9 C8 . 120.3(7) ?
C10 C9 H9 . 119.9 ?
C8 C9 H9 . 119.9 ?
C9 C10 C11 . 120.4(6) ?
C9 C10 H10 . 119.8 ?
C11 C10 H10 . 119.8 ?
C10 C11 C12 . 120.4(7) ?
C10 C11 H11 . 119.8 ?
C12 C11 H11 . 119.8 ?
C7 C12 C11 . 120.0(6) ?
C7 C12 H12 . 120.0 ?
C11 C12 H12 . 120.0 ?
P1 N1 P2 3 125.8(2) ?
C14 C13 C18 . 118.8(5) ?
C14 C13 P2 . 121.2(4) ?
C18 C13 P2 . 119.8(4) ?
C13 C14 C15 . 119.0(6) ?
C13 C14 H14 . 120.5 ?
C15 C14 H14 . 120.5 ?
C16 C15 C14 . 120.6(6) ?
C16 C15 H15 . 119.7 ?
C14 C15 H15 . 119.7 ?
C17 C16 C15 . 120.2(6) ?
C17 C16 H16 . 119.9 ?
C15 C16 H16 . 119.9 ?
C16 C17 C18 . 119.9(6) ?
C16 C17 H17 . 120.1 ?
C18 C17 H17 . 120.1 ?
C17 C18 C13 . 121.5(5) ?
C17 C18 H18 . 119.2 ?
C13 C18 H18 . 119.2 ?
C24 C19 C20 . 118.5(4) ?
C24 C19 P2 . 119.4(4) ?
C20 C19 P2 . 122.0(4) ?
C19 C20 C21 . 121.0(5) ?
C19 C20 H20 . 119.5 ?
C21 C20 H20 . 119.5 ?
C22 C21 C20 . 119.6(5) ?
C22 C21 H21 . 120.2 ?
C20 C21 H21 . 120.2 ?
C23 C22 C21 . 120.2(5) ?
C23 C22 H22 . 119.9 ?
C21 C22 H22 . 119.9 ?
C22 C23 C24 . 119.8(5) ?
C22 C23 H23 . 120.1 ?
C24 C23 H23 . 120.1 ?
C19 C24 C23 . 120.9(5) ?
C19 C24 H24 . 119.6 ?
C23 C24 H24 . 119.6 ?
N2 C25 C26 . 122.7(5) ?
N2 C25 H25 . 118.7 ?
C26 C25 H25 . 118.7 ?
C27 C26 C25 . 119.5(6) ?
C27 C26 H26 . 120.3 ?
C25 C26 H26 . 120.3 ?
C26 C27 C28 . 120.9(5) ?
C26 C27 H27 . 119.6 ?
C28 C27 H27 . 119.6 ?
C27 C28 C36 . 116.2(6) ?
C27 C28 C29 . 125.1(6) ?
C36 C28 C29 . 118.6(6) ?
C30 C29 C28 . 122.2(6) ?
C30 C29 H29 . 118.9 ?
C28 C29 H29 . 118.9 ?
C29 C30 C31 . 121.1(6) ?
C29 C30 H30 . 119.5 ?
C31 C30 H30 . 119.5 ?
C32 C31 C35 . 117.4(5) ?
C32 C31 C30 . 124.0(6) ?
C35 C31 C30 . 118.5(6) ?
C33 C32 C31 . 120.2(6) ?
C33 C32 H32 . 119.9 ?
C31 C32 H32 . 119.9 ?
C32 C33 C34 . 118.7(6) ?
C32 C33 H33 . 120.6 ?
C34 C33 H33 . 120.6 ?
N3 C34 C33 . 124.5(5) ?
N3 C34 H34 . 117.7 ?
C33 C34 H34 . 117.7 ?
N3 C35 C31 . 122.0(5) ?
N3 C35 C36 . 117.8(4) ?
C31 C35 C36 . 120.2(5) ?
N2 C36 C28 . 122.8(5) ?
N2 C36 C35 . 117.8(4) ?
C28 C36 C35 . 119.3(5) ?
F3 B1 F1 . 113.9(8) ?
F3 B1 F2 . 111.0(8) ?
F1 B1 F2 . 110.8(8) ?
F3 B1 F4 . 108.9(8) ?
F1 B1 F4 . 105.4(7) ?
F2 B1 F4 . 106.4(9) ?
F1 B1 F2' . 113.8(8) ?
F1 B1 F4' . 115.7(7) ?
F2' B1 F4' . 109.9(8) ?
F1 B1 F3' . 105.1(6) ?
F2' B1 F3' . 107.5(9) ?
F4' B1 F3' . 103.8(7) ?
Cl2 C38 Cl1 . 110.7(7) ?
Cl2 C38 H38A . 109.5 ?
Cl1 C38 H38A . 109.5 ?
Cl2 C38 H38B . 109.5 ?
Cl1 C38 H38B . 109.5 ?
H38A C38 H38B . 108.1 ?

loop_
_geom_bond_atom_site_label_1
_geom_bond_atom_site_label_2
_geom_bond_site_symmetry_2
_geom_bond_distance
_geom_bond_publ_flag
Cu1 N2 . 2.135(4) yes
Cu1 N3 . 2.088(4) yes
Cu1 P1 . 2.2687(12) yes
Cu1 P2 . 2.2272(13) yes
P1 N1 3 1.686(4) ?
P1 C1 . 1.818(4) ?
P1 C7 . 1.822(5) ?
P2 N1 . 1.689(4) ?
P2 C19 . 1.826(4) ?
P2 C13 . 1.833(4) ?
N2 C25 . 1.329(6) ?
N2 C36 . 1.358(6) ?
N3 C34 . 1.332(6) ?
N3 C35 . 1.368(6) ?
C1 C6 . 1.380(7) ?
C1 C2 . 1.392(6) ?
C2 C3 . 1.367(7) ?
C2 H2 . 0.930 ?
C3 C4 . 1.362(9) ?
C3 H3 . 0.930 ?
C4 C5 . 1.384(9) ?
C4 H4 . 0.930 ?
C5 C6 . 1.385(8) ?
C5 H5 . 0.930 ?
C6 H6 . 0.930 ?
C7 C12 . 1.372(7) ?
C7 C8 . 1.394(7) ?
C8 C9 . 1.385(8) ?
C8 H8 . 0.930 ?
C9 C10 . 1.357(11) ?
C9 H9 . 0.930 ?
C10 C11 . 1.360(11) ?
C10 H10 . 0.930 ?
C11 C12 . 1.392(9) ?
C11 H11 . 0.930 ?
C12 H12 . 0.930 ?
N1 P1 3 1.686(4) ?
C13 C14 . 1.377(7) ?
C13 C18 . 1.385(7) ?
C14 C15 . 1.402(8) ?
C14 H14 . 0.930 ?
C15 C16 . 1.366(10) ?
C15 H15 . 0.930 ?
C16 C17 . 1.357(10) ?
C16 H16 . 0.930 ?
C17 C18 . 1.364(7) ?
C17 H17 . 0.930 ?
C18 H18 . 0.930 ?
C19 C24 . 1.373(7) ?
C19 C20 . 1.380(7) ?
C20 C21 . 1.382(7) ?
C20 H20 . 0.930 ?
C21 C22 . 1.374(9) ?
C21 H21 . 0.930 ?
C22 C23 . 1.366(9) ?
C22 H22 . 0.930 ?
C23 C24 . 1.388(8) ?
C23 H23 . 0.930 ?
C24 H24 . 0.930 ?
C25 C26 . 1.391(7) ?
C25 H25 . 0.930 ?
C26 C27 . 1.345(9) ?
C26 H26 . 0.930 ?
C27 C28 . 1.399(9) ?
C27 H27 . 0.930 ?
C28 C36 . 1.415(7) ?
C28 C29 . 1.417(9) ?
C29 C30 . 1.333(10) ?
C29 H29 . 0.930 ?
C30 C31 . 1.431(9) ?
C30 H30 . 0.930 ?
C31 C32 . 1.398(9) ?
C31 C35 . 1.408(7) ?
C32 C33 . 1.360(9) ?
C32 H32 . 0.930 ?
C33 C34 . 1.369(8) ?
C33 H33 . 0.930 ?
C34 H34 . 0.930 ?
C35 C36 . 1.426(7) ?
B1 F1 . 1.353(6) ?
B1 F2 . 1.379(9) ?
B1 F3 . 1.339(9) ?
B1 F4 . 1.389(8) ?
B1 F2' . 1.366(8) ?
B1 F4' . 1.374(8) ?
B1 F3' . 1.414(8) ?
C38 Cl2 . 1.711(9) ?
C38 Cl1 . 1.739(10) ?
C38 H38A . 0.970 ?
C38 H38B . 0.970 ?

loop_
_geom_torsion_atom_site_label_1
_geom_torsion_atom_site_label_2
_geom_torsion_atom_site_label_3
_geom_torsion_atom_site_label_4
_geom_torsion_site_symmetry_1
_geom_torsion_site_symmetry_4
_geom_torsion
N3 Cu1 P1 N1 . 3 -58.92(19)
N2 Cu1 P1 N1 . 3 -139.54(19)
P2 Cu1 P1 N1 . 3 97.95(17)
N3 Cu1 P1 C1 . . 54.15(18)
N2 Cu1 P1 C1 . . -26.47(19)
P2 Cu1 P1 C1 . . -148.98(15)
N3 Cu1 P1 C7 . . 168.4(2)
N2 Cu1 P1 C7 . . 87.8(2)
P2 Cu1 P1 C7 . . -34.70(19)
N3 Cu1 P2 N1 . . 118.7(2)
N2 Cu1 P2 N1 . . -154.27(19)
P1 Cu1 P2 N1 . . -33.96(18)
N3 Cu1 P2 C19 . . -11.0(2)
N2 Cu1 P2 C19 . . 76.01(19)
P1 Cu1 P2 C19 . . -163.68(16)
N3 Cu1 P2 C13 . . -124.1(2)
N2 Cu1 P2 C13 . . -37.12(19)
P1 Cu1 P2 C13 . . 83.19(17)
N3 Cu1 N2 C25 . . -177.5(4)
P2 Cu1 N2 C25 . . 61.8(4)
P1 Cu1 N2 C25 . . -80.3(4)
N3 Cu1 N2 C36 . . -4.7(3)
P2 Cu1 N2 C36 . . -125.4(3)
P1 Cu1 N2 C36 . . 92.6(3)
N2 Cu1 N3 C34 . . 175.7(4)
P2 Cu1 N3 C34 . . -82.9(4)
P1 Cu1 N3 C34 . . 78.1(4)
N2 Cu1 N3 C35 . . 5.7(3)
P2 Cu1 N3 C35 . . 107.2(3)
P1 Cu1 N3 C35 . . -91.9(3)
N1 P1 C1 C6 3 . 41.9(4)
C7 P1 C1 C6 . . 151.0(4)
Cu1 P1 C1 C6 . . -82.1(4)
N1 P1 C1 C2 3 . -147.0(4)
C7 P1 C1 C2 . . -37.9(4)
Cu1 P1 C1 C2 . . 89.0(4)
C6 C1 C2 C3 . . -0.7(8)
P1 C1 C2 C3 . . -172.0(4)
C1 C2 C3 C4 . . 0.5(9)
C2 C3 C4 C5 . . -0.7(11)
C3 C4 C5 C6 . . 1.1(11)
C2 C1 C6 C5 . . 1.0(8)
P1 C1 C6 C5 . . 172.3(5)
C4 C5 C6 C1 . . -1.2(10)
N1 P1 C7 C12 3 . -137.2(4)
C1 P1 C7 C12 . . 117.0(4)
Cu1 P1 C7 C12 . . 0.3(4)
N1 P1 C7 C8 3 . 44.6(5)
C1 P1 C7 C8 . . -61.1(4)
Cu1 P1 C7 C8 . . -177.8(4)
C12 C7 C8 C9 . . 1.5(8)
P1 C7 C8 C9 . . 179.6(5)
C7 C8 C9 C10 . . -0.4(10)
C8 C9 C10 C11 . . -0.7(11)
C9 C10 C11 C12 . . 0.6(10)
C8 C7 C12 C11 . . -1.5(8)
P1 C7 C12 C11 . . -179.7(4)
C10 C11 C12 C7 . . 0.5(9)
C19 P2 N1 P1 . 3 122.7(3)
C13 P2 N1 P1 . 3 -132.0(3)
Cu1 P2 N1 P1 . 3 -11.6(3)
N1 P2 C13 C14 . . 33.5(4)
C19 P2 C13 C14 . . 142.2(4)
Cu1 P2 C13 C14 . . -95.0(4)
N1 P2 C13 C18 . . -152.1(4)
C19 P2 C13 C18 . . -43.4(4)
Cu1 P2 C13 C18 . . 79.4(4)
C18 C13 C14 C15 . . 0.5(8)
P2 C13 C14 C15 . . 174.9(5)
C13 C14 C15 C16 . . -1.1(10)
C14 C15 C16 C17 . . 0.4(12)
C15 C16 C17 C18 . . 0.8(11)
C16 C17 C18 C13 . . -1.5(9)
C14 C13 C18 C17 . . 0.8(8)
P2 C13 C18 C17 . . -173.7(5)
N1 P2 C19 C24 . . -151.9(4)
C13 P2 C19 C24 . . 102.1(4)
Cu1 P2 C19 C24 . . -15.3(4)
N1 P2 C19 C20 . . 28.6(4)
C13 P2 C19 C20 . . -77.4(4)
Cu1 P2 C19 C20 . . 165.3(4)
C24 C19 C20 C21 . . 1.2(8)
P2 C19 C20 C21 . . -179.3(4)
C19 C20 C21 C22 . . 0.3(9)
C20 C21 C22 C23 . . -1.2(9)
C21 C22 C23 C24 . . 0.6(10)
C20 C19 C24 C23 . . -1.9(8)
P2 C19 C24 C23 . . 178.6(4)
C22 C23 C24 C19 . . 1.0(9)
C36 N2 C25 C26 . . 2.4(7)
Cu1 N2 C25 C26 . . 174.9(4)
N2 C25 C26 C27 . . -1.8(9)
C25 C26 C27 C28 . . -0.2(10)
C26 C27 C28 C36 . . 1.4(9)
C26 C27 C28 C29 . . -176.8(7)
C27 C28 C29 C30 . . 178.1(7)
C36 C28 C29 C30 . . -0.1(11)
C28 C29 C30 C31 . . 0.6(12)
C29 C30 C31 C32 . . -178.5(8)
C29 C30 C31 C35 . . -0.6(11)
C35 C31 C32 C33 . . 0.2(10)
C30 C31 C32 C33 . . 178.1(7)
C31 C32 C33 C34 . . 0.1(10)
C35 N3 C34 C33 . . -2.1(8)
Cu1 N3 C34 C33 . . -171.7(4)
C32 C33 C34 N3 . . 1.0(10)
C34 N3 C35 C31 . . 2.3(7)
Cu1 N3 C35 C31 . . 173.6(4)
C34 N3 C35 C36 . . -177.3(4)
Cu1 N3 C35 C36 . . -6.0(5)
C32 C31 C35 N3 . . -1.4(8)
C30 C31 C35 N3 . . -179.5(6)
C32 C31 C35 C36 . . 178.2(5)
C30 C31 C35 C36 . . 0.2(9)
C25 N2 C36 C28 . . -1.1(7)
Cu1 N2 C36 C28 . . -174.8(4)
C25 N2 C36 C35 . . 176.8(4)
Cu1 N2 C36 C35 . . 3.0(5)
C27 C28 C36 N2 . . -0.8(8)
C29 C28 C36 N2 . . 177.5(5)
C27 C28 C36 C35 . . -178.7(5)
C29 C28 C36 C35 . . -0.3(8)
N3 C35 C36 N2 . . 2.0(7)
C31 C35 C36 N2 . . -177.7(5)
N3 C35 C36 C28 . . 179.9(5)
C31 C35 C36 C28 . . 0.3(7)
